data_7710148
loop_
_publ_author_name
'Duvinage, Daniel'
'Janssen, Marvin'
'Lork, Enno'
'Gr\"utzmacher, Hansj\"org'
'Mebs, Stefan'
'Beckmann, Jens'

_publ_section_title
;
 Heavier Bis(m-terphenyl)element phosphaethynolates of Group 13
;
_journal_name_full 'Dalton Transactions'
_journal_paper_doi 10.1039/D2DT00907B
_journal_year 2022
_chemical_formula_moiety 'C49 H50 Ga O P'
_chemical_formula_sum 'C49 H50 Ga O P'
_chemical_formula_weight 755.58
_space_group_crystal_system triclinic
_space_group_IT_number 2
_space_group_name_Hall '-P 1'
_space_group_name_H-M_alt 'P -1'
_atom_sites_solution_hydrogens geom
_atom_sites_solution_primary direct
_audit_creation_date 2022-01-14
_audit_creation_method
;
FinalCif V96 by Daniel Kratzert, Freiburg 2022,
https://dkratzert.de/finalcif.html
;
_audit_update_record
;
2022-01-19 deposited with the CCDC.	2022-04-28 downloaded from the CCDC.
;
_cell_angle_alpha 88.711(2)
_cell_angle_beta 81.094(3)
_cell_angle_gamma 82.517(3)
_cell_formula_units_Z 2
_cell_length_a 10.4559(7)
_cell_length_b 11.2875(7)
_cell_length_c 16.7900(10)
_cell_measurement_reflns_used 9835
_cell_measurement_temperature 99.99
_cell_measurement_theta_max 36.38
_cell_measurement_theta_min 2.17
_cell_volume 1941.0(2)
_computing_molecular_graphics 'Olex2 1.5 (Dolomanov et al., 2009)'
_computing_publication_material 'Olex2 1.5 (Dolomanov et al., 2009)'
_computing_structure_refinement 'XL  (Sheldrick, 2008)'
_computing_structure_solution 'XS  (Sheldrick, 2008)'
_diffrn_ambient_environment N~2~
_diffrn_ambient_temperature 99.99
_diffrn_detector CPAD
_diffrn_detector_area_resol_mean 7.41
_diffrn_detector_type 'Bruker PHOTON 100'
_diffrn_measured_fraction_theta_full 0.995
_diffrn_measured_fraction_theta_max 0.996
_diffrn_measurement_device 'three-circle diffractometer'
_diffrn_measurement_device_type 'Bruker D8 VENTURE dual wavelength Mo/Cu'
_diffrn_measurement_method '\w and \f scans'
_diffrn_measurement_specimen_support 'MiTeGen micromount'
_diffrn_radiation_monochromator 'mirror optics'
_diffrn_radiation_probe x-ray
_diffrn_radiation_type MoK\a
_diffrn_radiation_wavelength 0.71073
_diffrn_reflns_av_R_equivalents 0.0469
_diffrn_reflns_av_unetI/netI 0.0396
_diffrn_reflns_Laue_measured_fraction_full 0.995
_diffrn_reflns_Laue_measured_fraction_max 0.996
_diffrn_reflns_limit_h_max 13
_diffrn_reflns_limit_h_min -13
_diffrn_reflns_limit_k_max 14
_diffrn_reflns_limit_k_min -14
_diffrn_reflns_limit_l_max 22
_diffrn_reflns_limit_l_min -22
_diffrn_reflns_number 51824
_diffrn_reflns_point_group_measured_fraction_full 0.995
_diffrn_reflns_point_group_measured_fraction_max 0.996
_diffrn_reflns_theta_full 25.242
_diffrn_reflns_theta_max 28.000
_diffrn_reflns_theta_min 2.198
_diffrn_source 'microfocus sealed X-ray tube'
_diffrn_source_type 'Incoatec I\ms'
_diffrn_standards_number 0
_exptl_absorpt_coefficient_mu 0.787
_exptl_absorpt_correction_T_max 0.7471
_exptl_absorpt_correction_T_min 0.6874
_exptl_absorpt_correction_type multi-scan
_exptl_absorpt_process_details
;
SADABS-2016/2 (Bruker,2016/2) was used for absorption correction.
wR2(int) was 0.0907 before and 0.0549 after correction.
The Ratio of minimum to maximum transmission is 0.9201.
The \l/2 correction factor is Not present.
;
_exptl_crystal_colour yellow
_exptl_crystal_colour_primary yellow
_exptl_crystal_density_diffrn 1.293
_exptl_crystal_description block
_exptl_crystal_F_000 796
_exptl_crystal_size_max 0.24
_exptl_crystal_size_mid 0.13
_exptl_crystal_size_min 0.12
_refine_diff_density_max 1.709
_refine_diff_density_min -1.543
_refine_diff_density_rms 0.095
_refine_ls_extinction_method none
_refine_ls_goodness_of_fit_ref 1.074
_refine_ls_hydrogen_treatment constr
_refine_ls_matrix_type full
_refine_ls_number_parameters 481
_refine_ls_number_reflns 9335
_refine_ls_number_restraints 0
_refine_ls_restrained_S_all 1.074
_refine_ls_R_factor_all 0.0651
_refine_ls_R_factor_gt 0.0518
_refine_ls_shift/su_max 0.000
_refine_ls_shift/su_mean 0.000
_refine_ls_structure_factor_coef Fsqd
_refine_ls_weighting_details 'w=1/[\s^2^(Fo^2^)+(0.0575P)^2^+4.0052P] where P=(Fo^2^+2Fc^2^)/3'
_refine_ls_weighting_scheme calc
_refine_ls_wR_factor_gt 0.1268
_refine_ls_wR_factor_ref 0.1335
_reflns_Friedel_coverage 0.000
_reflns_number_gt 7836
_reflns_number_total 9335
_reflns_threshold_expression 'I > 2\s(I)'
_cod_data_source_file d2dt00907b3.cif
_cod_data_source_block janssenm200819_0m
_cod_database_code 7710148
_shelx_shelxl_version_number 2018/3
_olex2_refinement_description
;
1. Fixed Uiso
 At 1.2 times of:
  All C(H) groups
 At 1.5 times of:
  All C(H,H,H) groups
2.a Aromatic/amide H refined with riding coordinates:
 C34(H34), C44(H44), C32(H32), C43(H43), C52(H52), C24(H24), C22(H22),
 C62(H62), C12(H12), C42(H42), C54(H54), C13(H13), C64(H64), C14(H14)
2.b Idealised Me refined as rotating group:
 C38(H38A,H38B,H38C), C26(H26A,H26B,H26C), C66(H66A,H66B,H66C), C58(H58A,H58B,
 H58C), C56(H56A,H56B,H56C), C27(H27A,H27B,H27C), C68(H68A,H68B,H68C), C57(H57A,
 H57B,H57C), C28(H28A,H28B,H28C), C36(H36A,H36B,H36C), C67(H67A,H67B,H67C),
 C37(H37A,H37B,H37C)
;
_olex2_submission_special_instructions 'No special instructions were received'
_shelx_space_group_comment
;
The symmetry employed for this shelxl refinement is uniquely defined
by the following loop, which should always be used as a source of
symmetry information in preference to the above space-group names.
They are only intended as comments.
;
_shelx_estimated_absorpt_t_min 0.840
_shelx_estimated_absorpt_t_max 0.858
_diffrn_measurement_ambient_temperature_device_make 'Oxford Cryostream 700'

loop_
_space_group_symop_operation_xyz
'x, y, z'
'-x, -y, -z'

loop_
_atom_site_label
_atom_site_type_symbol
_atom_site_fract_x
_atom_site_fract_y
_atom_site_fract_z
_atom_site_U_iso_or_equiv
_atom_site_adp_type
_atom_site_occupancy
_atom_site_site_symmetry_order
_atom_site_calc_flag
_atom_site_refinement_flags_posn
_atom_site_refinement_flags_adp
_atom_site_refinement_flags_occupancy
_atom_site_disorder_assembly
_atom_site_disorder_group
Ga1 Ga 0.68150(3) 0.33155(2) 0.22457(2) 0.00982(9) Uani 1 1 d . . . . .
P2 P 0.78797(9) 0.33741(8) 0.08999(6) 0.0326(2) Uani 1 1 d . . . . .
C10 C 0.7805(2) 0.4014(2) 0.30112(15) 0.0107(5) Uani 1 1 d . . . . .
C21 C 0.6626(3) 0.2311(2) 0.46469(16) 0.0134(5) Uani 1 1 d . . . . .
C40 C 0.5171(2) 0.2596(2) 0.22129(15) 0.0104(5) Uani 1 1 d . . . . .
C45 C 0.3903(2) 0.3236(2) 0.23311(15) 0.0115(5) Uani 1 1 d . . . . .
C20 C 0.7763(2) 0.2299(2) 0.40819(15) 0.0119(5) Uani 1 1 d . . . . .
C60 C 0.3590(2) 0.4541(2) 0.25265(16) 0.0111(5) Uani 1 1 d . . . . .
C41 C 0.5294(2) 0.1385(2) 0.19754(16) 0.0118(5) Uani 1 1 d . . . . .
C11 C 0.8152(2) 0.3455(2) 0.37226(16) 0.0120(5) Uani 1 1 d . . . . .
C35 C 0.8921(3) 0.5827(2) 0.13677(17) 0.0156(5) Uani 1 1 d . . . . .
C38 C 1.0284(3) 0.5190(3) 0.13397(19) 0.0223(6) Uani 1 1 d . . . . .
H38A H 1.075061 0.520382 0.078706 0.033 Uiso 1 1 calc R U . . .
H38B H 1.024379 0.436014 0.151528 0.033 Uiso 1 1 calc R U . . .
H38C H 1.074542 0.559157 0.169864 0.033 Uiso 1 1 calc R U . . .
C25 C 0.8674(3) 0.1263(2) 0.39746(17) 0.0155(5) Uani 1 1 d . . . . .
C34 C 0.8567(3) 0.6457(3) 0.06976(18) 0.0204(6) Uani 1 1 d . . . . .
H34 H 0.918525 0.645079 0.021854 0.024 Uiso 1 1 calc R U . . .
C44 C 0.2818(2) 0.2668(2) 0.22547(17) 0.0141(5) Uani 1 1 d . . . . .
H44 H 0.197134 0.310933 0.234694 0.017 Uiso 1 1 calc R U . . .
C65 C 0.3673(3) 0.5404(2) 0.19051(16) 0.0140(5) Uani 1 1 d . . . . .
C26 C 0.5683(3) 0.3443(3) 0.48107(18) 0.0193(6) Uani 1 1 d . . . . .
H26A H 0.606549 0.399985 0.511577 0.029 Uiso 1 1 calc R U . . .
H26B H 0.486479 0.325102 0.512427 0.029 Uiso 1 1 calc R U . . .
H26C H 0.550857 0.381241 0.429814 0.029 Uiso 1 1 calc R U . . .
C23 C 0.7301(3) 0.0248(3) 0.50051(18) 0.0185(6) Uani 1 1 d . . . . .
C61 C 0.3004(2) 0.4887(2) 0.33079(16) 0.0128(5) Uani 1 1 d . . . . .
C32 C 0.6466(3) 0.7152(2) 0.1429(2) 0.0212(6) Uani 1 1 d . . . . .
H32 H 0.564020 0.762477 0.145396 0.025 Uiso 1 1 calc R U . . .
C66 C 0.2782(3) 0.3969(2) 0.39660(17) 0.0173(5) Uani 1 1 d . . . . .
H66A H 0.200466 0.359792 0.390785 0.026 Uiso 1 1 calc R U . . .
H66B H 0.265422 0.435886 0.449309 0.026 Uiso 1 1 calc R U . . .
H66C H 0.354283 0.335430 0.392413 0.026 Uiso 1 1 calc R U . . .
C43 C 0.2956(3) 0.1471(2) 0.20467(17) 0.0161(5) Uani 1 1 d . . . . .
H43 H 0.221015 0.108865 0.200757 0.019 Uiso 1 1 calc R U . . .
C30 C 0.7986(3) 0.5813(2) 0.20659(16) 0.0123(5) Uani 1 1 d . . . . .
C51 C 0.7218(3) 0.0500(3) 0.09845(17) 0.0178(6) Uani 1 1 d . . . . .
C53 C 0.9021(3) -0.0770(2) 0.14439(18) 0.0177(6) Uani 1 1 d . . . . .
C31 C 0.6782(3) 0.6531(2) 0.21135(18) 0.0158(5) Uani 1 1 d . . . . .
C52 C 0.8435(3) -0.0186(3) 0.08326(18) 0.0200(6) Uani 1 1 d . . . . .
H52 H 0.887836 -0.025611 0.029406 0.024 Uiso 1 1 calc R U . . .
C24 C 0.8425(3) 0.0265(2) 0.44438(19) 0.0195(6) Uani 1 1 d . . . . .
H24 H 0.904639 -0.043269 0.437837 0.023 Uiso 1 1 calc R U . . .
C50 C 0.6590(2) 0.0632(2) 0.17846(16) 0.0122(5) Uani 1 1 d . . . . .
C22 C 0.6405(3) 0.1281(3) 0.50936(17) 0.0165(5) Uani 1 1 d . . . . .
H22 H 0.562373 0.128436 0.546785 0.020 Uiso 1 1 calc R U . . .
C62 C 0.2554(3) 0.6090(2) 0.34683(17) 0.0147(5) Uani 1 1 d . . . . .
H62 H 0.219194 0.632621 0.400399 0.018 Uiso 1 1 calc R U . . .
C12 C 0.8947(3) 0.3974(3) 0.41734(17) 0.0165(5) Uani 1 1 d . . . . .
H12 H 0.917150 0.358251 0.464862 0.020 Uiso 1 1 calc R U . . .
C58 C 0.6306(3) -0.0104(3) 0.32191(18) 0.0201(6) Uani 1 1 d . . . . .
H58A H 0.617775 0.068221 0.347600 0.030 Uiso 1 1 calc R U . . .
H58B H 0.675905 -0.069198 0.355175 0.030 Uiso 1 1 calc R U . . .
H58C H 0.545533 -0.034272 0.316387 0.030 Uiso 1 1 calc R U . . .
C15 C 0.8304(2) 0.5105(2) 0.27866(16) 0.0119(5) Uani 1 1 d . . . . .
C42 C 0.4194(3) 0.0842(2) 0.18971(17) 0.0148(5) Uani 1 1 d . . . . .
H42 H 0.429872 0.002764 0.173877 0.018 Uiso 1 1 calc R U . . .
C55 C 0.7109(3) -0.0043(2) 0.24003(17) 0.0139(5) Uani 1 1 d . . . . .
C56 C 0.6556(3) 0.1033(3) 0.02984(19) 0.0268(7) Uani 1 1 d . . . . .
H56A H 0.719960 0.103037 -0.019270 0.040 Uiso 1 1 calc R U . . .
H56B H 0.616960 0.185621 0.043180 0.040 Uiso 1 1 calc R U . . .
H56C H 0.586924 0.055904 0.021039 0.040 Uiso 1 1 calc R U . . .
C63 C 0.2623(3) 0.6951(2) 0.28623(18) 0.0151(5) Uani 1 1 d . . . . .
C54 C 0.8330(3) -0.0720(2) 0.22203(18) 0.0165(5) Uani 1 1 d . . . . .
H54 H 0.869699 -0.115621 0.263859 0.020 Uiso 1 1 calc R U . . .
C27 C 0.7044(3) -0.0857(3) 0.5492(2) 0.0282(7) Uani 1 1 d . . . . .
H27A H 0.772905 -0.151435 0.531129 0.042 Uiso 1 1 calc R U . . .
H27B H 0.619376 -0.107713 0.541857 0.042 Uiso 1 1 calc R U . . .
H27C H 0.704195 -0.069800 0.606395 0.042 Uiso 1 1 calc R U . . .
C33 C 0.7333(3) 0.7095(3) 0.07097(19) 0.0232(6) Uani 1 1 d . . . . .
C68 C 0.4226(3) 0.5070(3) 0.10415(17) 0.0206(6) Uani 1 1 d . . . . .
H68A H 0.486271 0.435048 0.103281 0.031 Uiso 1 1 calc R U . . .
H68B H 0.465462 0.572856 0.077776 0.031 Uiso 1 1 calc R U . . .
H68C H 0.351703 0.491469 0.075423 0.031 Uiso 1 1 calc R U . . .
C13 C 0.9418(3) 0.5043(3) 0.39487(18) 0.0186(6) Uani 1 1 d . . . . .
H13 H 0.995222 0.538555 0.426576 0.022 Uiso 1 1 calc R U . . .
C64 C 0.3177(3) 0.6591(2) 0.20867(17) 0.0153(5) Uani 1 1 d . . . . .
H64 H 0.321956 0.716968 0.166708 0.018 Uiso 1 1 calc R U . . .
O2 O 1.0060(3) 0.1976(3) 0.1342(2) 0.0596(9) Uani 1 1 d . . . . .
C57 C 1.0377(3) -0.1451(3) 0.1266(2) 0.0244(7) Uani 1 1 d . . . . .
H57A H 1.052742 -0.175851 0.071385 0.037 Uiso 1 1 calc R U . . .
H57B H 1.045907 -0.212016 0.164516 0.037 Uiso 1 1 calc R U . . .
H57C H 1.102371 -0.091668 0.132469 0.037 Uiso 1 1 calc R U . . .
C28 C 0.9910(3) 0.1234(3) 0.3379(2) 0.0240(6) Uani 1 1 d . . . . .
H28A H 0.969353 0.132503 0.283148 0.036 Uiso 1 1 calc R U . . .
H28B H 1.045748 0.046924 0.342355 0.036 Uiso 1 1 calc R U . . .
H28C H 1.038396 0.188891 0.349334 0.036 Uiso 1 1 calc R U . . .
C14 C 0.9094(3) 0.5599(2) 0.32549(18) 0.0176(6) Uani 1 1 d . . . . .
H14 H 0.941410 0.633107 0.309208 0.021 Uiso 1 1 calc R U . . .
C36 C 0.5881(3) 0.6693(3) 0.29079(19) 0.0226(6) Uani 1 1 d . . . . .
H36A H 0.519643 0.736293 0.286544 0.034 Uiso 1 1 calc R U . . .
H36B H 0.637993 0.686109 0.333127 0.034 Uiso 1 1 calc R U . . .
H36C H 0.548017 0.596206 0.304290 0.034 Uiso 1 1 calc R U . . .
C67 C 0.2130(3) 0.8244(3) 0.3053(2) 0.0240(6) Uani 1 1 d . . . . .
H67A H 0.125294 0.843760 0.290905 0.036 Uiso 1 1 calc R U . . .
H67B H 0.271941 0.875315 0.274311 0.036 Uiso 1 1 calc R U . . .
H67C H 0.209642 0.838217 0.363029 0.036 Uiso 1 1 calc R U . . .
C37 C 0.6959(4) 0.7721(3) -0.0040(2) 0.0373(9) Uani 1 1 d . . . . .
H37A H 0.773562 0.798156 -0.036388 0.056 Uiso 1 1 calc R U . . .
H37B H 0.631111 0.841794 0.011377 0.056 Uiso 1 1 calc R U . . .
H37C H 0.658738 0.717008 -0.035528 0.056 Uiso 1 1 calc R U . . .
C1 C 0.9084(4) 0.2580(4) 0.1179(2) 0.0408(9) Uani 1 1 d . . . . .

loop_
_atom_site_aniso_label
_atom_site_aniso_U_11
_atom_site_aniso_U_22
_atom_site_aniso_U_33
_atom_site_aniso_U_23
_atom_site_aniso_U_13
_atom_site_aniso_U_12
Ga1 0.00856(14) 0.01095(14) 0.01036(14) -0.00056(10) -0.00085(10) -0.00337(10)
P2 0.0305(5) 0.0321(5) 0.0345(5) -0.0080(4) 0.0053(4) -0.0120(4)
C10 0.0086(11) 0.0126(12) 0.0113(12) -0.0005(9) -0.0012(9) -0.0029(9)
C21 0.0106(12) 0.0181(13) 0.0120(12) -0.0001(10) -0.0032(10) -0.0015(10)
C40 0.0090(11) 0.0125(12) 0.0099(12) -0.0002(9) -0.0005(9) -0.0029(9)
C45 0.0107(12) 0.0114(12) 0.0116(12) 0.0002(9) 0.0003(9) -0.0010(9)
C20 0.0108(12) 0.0149(12) 0.0106(12) 0.0010(9) -0.0026(9) -0.0025(9)
C60 0.0065(11) 0.0112(11) 0.0154(13) -0.0011(9) -0.0022(9) 0.0000(9)
C41 0.0115(12) 0.0120(12) 0.0113(12) 0.0002(9) -0.0001(9) -0.0012(9)
C11 0.0108(12) 0.0122(12) 0.0121(12) 0.0003(9) 0.0020(9) -0.0032(9)
C35 0.0177(13) 0.0132(12) 0.0165(13) 0.0007(10) -0.0029(10) -0.0043(10)
C38 0.0172(14) 0.0257(15) 0.0224(15) -0.0008(12) 0.0008(11) -0.0008(12)
C25 0.0116(12) 0.0162(13) 0.0191(14) -0.0004(10) -0.0022(10) -0.0032(10)
C34 0.0260(15) 0.0233(14) 0.0144(14) 0.0042(11) -0.0049(11) -0.0113(12)
C44 0.0077(11) 0.0155(12) 0.0185(13) -0.0003(10) -0.0015(10) 0.0001(9)
C65 0.0123(12) 0.0147(12) 0.0156(13) -0.0010(10) -0.0023(10) -0.0028(10)
C26 0.0121(13) 0.0213(14) 0.0227(15) -0.0004(11) -0.0003(11) 0.0020(11)
C23 0.0223(14) 0.0174(13) 0.0186(14) 0.0062(11) -0.0087(11) -0.0073(11)
C61 0.0095(11) 0.0134(12) 0.0157(13) 0.0016(10) -0.0028(10) -0.0013(9)
C32 0.0169(14) 0.0140(13) 0.0358(18) 0.0033(12) -0.0140(12) -0.0028(11)
C66 0.0189(13) 0.0161(13) 0.0158(13) 0.0011(10) -0.0004(11) -0.0014(10)
C43 0.0117(12) 0.0166(13) 0.0216(14) 0.0002(10) -0.0034(10) -0.0067(10)
C30 0.0134(12) 0.0100(11) 0.0146(13) 0.0005(9) -0.0034(10) -0.0043(9)
C51 0.0162(13) 0.0186(13) 0.0177(14) -0.0015(11) -0.0022(11) 0.0007(11)
C53 0.0111(12) 0.0159(13) 0.0268(15) -0.0055(11) -0.0049(11) -0.0005(10)
C31 0.0139(13) 0.0129(12) 0.0223(14) -0.0020(10) -0.0062(11) -0.0039(10)
C52 0.0160(13) 0.0241(15) 0.0181(14) -0.0047(11) 0.0006(11) 0.0015(11)
C24 0.0175(13) 0.0122(12) 0.0293(16) 0.0025(11) -0.0067(12) -0.0006(10)
C50 0.0109(12) 0.0095(11) 0.0164(13) -0.0024(9) -0.0027(10) -0.0012(9)
C22 0.0141(13) 0.0235(14) 0.0129(13) 0.0041(10) -0.0012(10) -0.0075(11)
C62 0.0100(12) 0.0158(13) 0.0176(13) -0.0027(10) -0.0006(10) 0.0001(10)
C12 0.0181(13) 0.0201(13) 0.0132(13) 0.0023(10) -0.0057(10) -0.0057(11)
C58 0.0206(14) 0.0216(14) 0.0188(14) 0.0027(11) -0.0029(11) -0.0052(11)
C15 0.0116(12) 0.0119(11) 0.0123(12) 0.0003(9) -0.0017(9) -0.0020(9)
C42 0.0149(13) 0.0106(12) 0.0192(14) -0.0019(10) -0.0013(10) -0.0041(10)
C55 0.0137(12) 0.0122(12) 0.0165(13) -0.0033(10) -0.0018(10) -0.0043(10)
C56 0.0199(15) 0.0393(18) 0.0188(15) -0.0002(13) -0.0037(12) 0.0061(13)
C63 0.0090(12) 0.0127(12) 0.0239(14) -0.0016(10) -0.0048(10) 0.0009(9)
C54 0.0163(13) 0.0140(12) 0.0213(14) 0.0007(10) -0.0093(11) -0.0027(10)
C27 0.0338(18) 0.0229(15) 0.0307(18) 0.0134(13) -0.0091(14) -0.0118(13)
C33 0.0312(17) 0.0182(14) 0.0259(16) 0.0093(12) -0.0167(13) -0.0112(12)
C68 0.0282(16) 0.0163(13) 0.0160(14) 0.0007(11) 0.0007(12) -0.0036(11)
C13 0.0201(14) 0.0216(14) 0.0178(14) -0.0001(11) -0.0077(11) -0.0105(11)
C64 0.0142(13) 0.0133(12) 0.0191(14) 0.0038(10) -0.0048(10) -0.0024(10)
O2 0.0392(17) 0.061(2) 0.076(2) 0.0046(18) -0.0089(16) 0.0028(15)
C57 0.0125(13) 0.0258(15) 0.0343(18) -0.0048(13) -0.0051(12) 0.0026(11)
C28 0.0137(13) 0.0206(14) 0.0349(18) -0.0043(12) 0.0055(12) -0.0019(11)
C14 0.0207(14) 0.0142(13) 0.0205(14) 0.0023(10) -0.0058(11) -0.0091(11)
C36 0.0137(13) 0.0248(15) 0.0291(17) -0.0071(12) -0.0028(12) -0.0008(11)
C67 0.0279(16) 0.0127(13) 0.0310(17) -0.0016(12) -0.0083(13) 0.0031(11)
C37 0.049(2) 0.0367(19) 0.035(2) 0.0180(16) -0.0276(17) -0.0155(17)
C1 0.048(2) 0.038(2) 0.037(2) -0.0028(17) -0.0021(18) -0.0136(18)

loop_
_atom_type_symbol
_atom_type_description
_atom_type_scat_dispersion_real
_atom_type_scat_dispersion_imag
_atom_type_scat_source
C C 0.0033 0.0016 'International Tables Vol C Tables 4.2.6.8 and 6.1.1.4'
H H 0.0000 0.0000 'International Tables Vol C Tables 4.2.6.8 and 6.1.1.4'
Ga Ga 0.2307 1.6083 'International Tables Vol C Tables 4.2.6.8 and 6.1.1.4'
O O 0.0106 0.0060 'International Tables Vol C Tables 4.2.6.8 and 6.1.1.4'
P P 0.1023 0.0942 'International Tables Vol C Tables 4.2.6.8 and 6.1.1.4'

loop_
_geom_angle_atom_site_label_1
_geom_angle_atom_site_label_2
_geom_angle_atom_site_label_3
_geom_angle
_geom_angle_site_symmetry_1
_geom_angle_site_symmetry_3
_geom_angle_publ_flag
C10 Ga1 P2 111.76(8) . . ?
C40 Ga1 P2 106.47(8) . . ?
C40 Ga1 C10 141.74(10) . . ?
C1 P2 Ga1 87.69(16) . . ?
C11 C10 Ga1 125.22(18) . . ?
C11 C10 C15 116.9(2) . . ?
C15 C10 Ga1 117.59(18) . . ?
C20 C21 C26 120.7(2) . . ?
C22 C21 C20 119.2(2) . . ?
C22 C21 C26 119.9(2) . . ?
C45 C40 Ga1 124.79(18) . . ?
C45 C40 C41 117.2(2) . . ?
C41 C40 Ga1 117.68(18) . . ?
C40 C45 C60 124.9(2) . . ?
C44 C45 C40 120.7(2) . . ?
C44 C45 C60 114.4(2) . . ?
C21 C20 C11 119.7(2) . . ?
C21 C20 C25 120.2(2) . . ?
C25 C20 C11 118.9(2) . . ?
C65 C60 C45 120.3(2) . . ?
C61 C60 C45 119.1(2) . . ?
C61 C60 C65 119.7(2) . . ?
C40 C41 C50 122.4(2) . . ?
C42 C41 C40 120.9(2) . . ?
C42 C41 C50 116.7(2) . . ?
C10 C11 C20 127.1(2) . . ?
C12 C11 C10 120.4(2) . . ?
C12 C11 C20 112.5(2) . . ?
C34 C35 C38 120.0(3) . . ?
C34 C35 C30 118.6(3) . . ?
C30 C35 C38 121.4(2) . . ?
C35 C38 H38A 109.5 . . ?
C35 C38 H38B 109.5 . . ?
C35 C38 H38C 109.5 . . ?
H38A C38 H38B 109.5 . . ?
H38A C38 H38C 109.5 . . ?
H38B C38 H38C 109.5 . . ?
C20 C25 C28 121.1(3) . . ?
C24 C25 C20 118.6(3) . . ?
C24 C25 C28 120.2(3) . . ?
C35 C34 H34 119.1 . . ?
C35 C34 C33 121.8(3) . . ?
C33 C34 H34 119.1 . . ?
C45 C44 H44 119.4 . . ?
C43 C44 C45 121.2(2) . . ?
C43 C44 H44 119.4 . . ?
C60 C65 C68 121.9(2) . . ?
C64 C65 C60 119.0(2) . . ?
C64 C65 C68 119.0(2) . . ?
C21 C26 H26A 109.5 . . ?
C21 C26 H26B 109.5 . . ?
C21 C26 H26C 109.5 . . ?
H26A C26 H26B 109.5 . . ?
H26A C26 H26C 109.5 . . ?
H26B C26 H26C 109.5 . . ?
C24 C23 C22 117.8(3) . . ?
C24 C23 C27 121.3(3) . . ?
C22 C23 C27 120.9(3) . . ?
C60 C61 C66 120.9(2) . . ?
C62 C61 C60 119.4(2) . . ?
C62 C61 C66 119.6(2) . . ?
C31 C32 H32 119.2 . . ?
C33 C32 H32 119.2 . . ?
C33 C32 C31 121.5(3) . . ?
C61 C66 H66A 109.5 . . ?
C61 C66 H66B 109.5 . . ?
C61 C66 H66C 109.5 . . ?
H66A C66 H66B 109.5 . . ?
H66A C66 H66C 109.5 . . ?
H66B C66 H66C 109.5 . . ?
C44 C43 H43 120.5 . . ?
C42 C43 C44 119.0(2) . . ?
C42 C43 H43 120.5 . . ?
C35 C30 C15 120.4(2) . . ?
C31 C30 C35 120.3(2) . . ?
C31 C30 C15 119.1(2) . . ?
C52 C51 C50 118.7(3) . . ?
C52 C51 C56 120.5(3) . . ?
C50 C51 C56 120.7(2) . . ?
C52 C53 C54 118.4(3) . . ?
C52 C53 C57 120.7(3) . . ?
C54 C53 C57 120.9(3) . . ?
C32 C31 C30 118.9(3) . . ?
C32 C31 C36 120.6(3) . . ?
C30 C31 C36 120.3(3) . . ?
C51 C52 H52 119.0 . . ?
C53 C52 C51 122.0(3) . . ?
C53 C52 H52 119.0 . . ?
C25 C24 C23 122.5(3) . . ?
C25 C24 H24 118.8 . . ?
C23 C24 H24 118.8 . . ?
C51 C50 C41 120.3(2) . . ?
C51 C50 C55 119.9(2) . . ?
C55 C50 C41 119.4(2) . . ?
C21 C22 H22 119.2 . . ?
C23 C22 C21 121.7(3) . . ?
C23 C22 H22 119.2 . . ?
C61 C62 H62 119.2 . . ?
C63 C62 C61 121.6(3) . . ?
C63 C62 H62 119.2 . . ?
C11 C12 H12 119.0 . . ?
C13 C12 C11 122.0(3) . . ?
C13 C12 H12 119.0 . . ?
H58A C58 H58B 109.5 . . ?
H58A C58 H58C 109.5 . . ?
H58B C58 H58C 109.5 . . ?
C55 C58 H58A 109.5 . . ?
C55 C58 H58B 109.5 . . ?
C55 C58 H58C 109.5 . . ?
C10 C15 C30 122.9(2) . . ?
C14 C15 C10 121.1(2) . . ?
C14 C15 C30 116.0(2) . . ?
C41 C42 H42 119.5 . . ?
C43 C42 C41 121.0(2) . . ?
C43 C42 H42 119.5 . . ?
C50 C55 C58 119.9(2) . . ?
C54 C55 C50 119.0(3) . . ?
C54 C55 C58 120.9(3) . . ?
C51 C56 H56A 109.5 . . ?
C51 C56 H56B 109.5 . . ?
C51 C56 H56C 109.5 . . ?
H56A C56 H56B 109.5 . . ?
H56A C56 H56C 109.5 . . ?
H56B C56 H56C 109.5 . . ?
C62 C63 C67 120.4(3) . . ?
C64 C63 C62 118.3(2) . . ?
C64 C63 C67 121.2(3) . . ?
C53 C54 C55 121.5(3) . . ?
C53 C54 H54 119.2 . . ?
C55 C54 H54 119.2 . . ?
C23 C27 H27A 109.5 . . ?
C23 C27 H27B 109.5 . . ?
C23 C27 H27C 109.5 . . ?
H27A C27 H27B 109.5 . . ?
H27A C27 H27C 109.5 . . ?
H27B C27 H27C 109.5 . . ?
C34 C33 C37 120.4(3) . . ?
C32 C33 C34 118.4(3) . . ?
C32 C33 C37 121.2(3) . . ?
C65 C68 H68A 109.5 . . ?
C65 C68 H68B 109.5 . . ?
C65 C68 H68C 109.5 . . ?
H68A C68 H68B 109.5 . . ?
H68A C68 H68C 109.5 . . ?
H68B C68 H68C 109.5 . . ?
C12 C13 H13 120.7 . . ?
C14 C13 C12 118.5(2) . . ?
C14 C13 H13 120.7 . . ?
C65 C64 H64 119.0 . . ?
C63 C64 C65 121.9(3) . . ?
C63 C64 H64 119.0 . . ?
C53 C57 H57A 109.5 . . ?
C53 C57 H57B 109.5 . . ?
C53 C57 H57C 109.5 . . ?
H57A C57 H57B 109.5 . . ?
H57A C57 H57C 109.5 . . ?
H57B C57 H57C 109.5 . . ?
C25 C28 H28A 109.5 . . ?
C25 C28 H28B 109.5 . . ?
C25 C28 H28C 109.5 . . ?
H28A C28 H28B 109.5 . . ?
H28A C28 H28C 109.5 . . ?
H28B C28 H28C 109.5 . . ?
C15 C14 H14 119.4 . . ?
C13 C14 C15 121.1(2) . . ?
C13 C14 H14 119.4 . . ?
C31 C36 H36A 109.5 . . ?
C31 C36 H36B 109.5 . . ?
C31 C36 H36C 109.5 . . ?
H36A C36 H36B 109.5 . . ?
H36A C36 H36C 109.5 . . ?
H36B C36 H36C 109.5 . . ?
C63 C67 H67A 109.5 . . ?
C63 C67 H67B 109.5 . . ?
C63 C67 H67C 109.5 . . ?
H67A C67 H67B 109.5 . . ?
H67A C67 H67C 109.5 . . ?
H67B C67 H67C 109.5 . . ?
C33 C37 H37A 109.5 . . ?
C33 C37 H37B 109.5 . . ?
C33 C37 H37C 109.5 . . ?
H37A C37 H37B 109.5 . . ?
H37A C37 H37C 109.5 . . ?
H37B C37 H37C 109.5 . . ?
O2 C1 P2 175.5(4) . . ?

loop_
_geom_bond_atom_site_label_1
_geom_bond_atom_site_label_2
_geom_bond_distance
_geom_bond_site_symmetry_2
_geom_bond_publ_flag
Ga1 P2 2.3629(10) . ?
Ga1 C10 2.004(3) . ?
Ga1 C40 2.003(2) . ?
P2 C1 1.575(5) . ?
C10 C11 1.413(4) . ?
C10 C15 1.420(3) . ?
C21 C20 1.400(4) . ?
C21 C26 1.511(4) . ?
C21 C22 1.394(4) . ?
C40 C45 1.413(3) . ?
C40 C41 1.416(3) . ?
C45 C60 1.500(3) . ?
C45 C44 1.397(4) . ?
C20 C11 1.503(4) . ?
C20 C25 1.405(4) . ?
C60 C65 1.411(4) . ?
C60 C61 1.400(4) . ?
C41 C50 1.496(3) . ?
C41 C42 1.397(4) . ?
C11 C12 1.396(4) . ?
C35 C38 1.505(4) . ?
C35 C34 1.390(4) . ?
C35 C30 1.407(4) . ?
C38 H38A 0.9800 . ?
C38 H38B 0.9800 . ?
C38 H38C 0.9800 . ?
C25 C24 1.390(4) . ?
C25 C28 1.504(4) . ?
C34 H34 0.9500 . ?
C34 C33 1.391(4) . ?
C44 H44 0.9500 . ?
C44 C43 1.387(4) . ?
C65 C68 1.512(4) . ?
C65 C64 1.395(4) . ?
C26 H26A 0.9800 . ?
C26 H26B 0.9800 . ?
C26 H26C 0.9800 . ?
C23 C24 1.390(4) . ?
C23 C22 1.393(4) . ?
C23 C27 1.507(4) . ?
C61 C66 1.510(4) . ?
C61 C62 1.396(4) . ?
C32 H32 0.9500 . ?
C32 C31 1.394(4) . ?
C32 C33 1.390(5) . ?
C66 H66A 0.9800 . ?
C66 H66B 0.9800 . ?
C66 H66C 0.9800 . ?
C43 H43 0.9500 . ?
C43 C42 1.383(4) . ?
C30 C31 1.397(4) . ?
C30 C15 1.492(4) . ?
C51 C52 1.391(4) . ?
C51 C50 1.403(4) . ?
C51 C56 1.508(4) . ?
C53 C52 1.387(4) . ?
C53 C54 1.388(4) . ?
C53 C57 1.512(4) . ?
C31 C36 1.509(4) . ?
C52 H52 0.9500 . ?
C24 H24 0.9500 . ?
C50 C55 1.405(4) . ?
C22 H22 0.9500 . ?
C62 H62 0.9500 . ?
C62 C63 1.391(4) . ?
C12 H12 0.9500 . ?
C12 C13 1.384(4) . ?
C58 H58A 0.9800 . ?
C58 H58B 0.9800 . ?
C58 H58C 0.9800 . ?
C58 C55 1.501(4) . ?
C15 C14 1.398(4) . ?
C42 H42 0.9500 . ?
C55 C54 1.393(4) . ?
C56 H56A 0.9800 . ?
C56 H56B 0.9800 . ?
C56 H56C 0.9800 . ?
C63 C64 1.388(4) . ?
C63 C67 1.508(4) . ?
C54 H54 0.9500 . ?
C27 H27A 0.9800 . ?
C27 H27B 0.9800 . ?
C27 H27C 0.9800 . ?
C33 C37 1.508(4) . ?
C68 H68A 0.9800 . ?
C68 H68B 0.9800 . ?
C68 H68C 0.9800 . ?
C13 H13 0.9500 . ?
C13 C14 1.378(4) . ?
C64 H64 0.9500 . ?
O2 C1 1.215(5) . ?
C57 H57A 0.9800 . ?
C57 H57B 0.9800 . ?
C57 H57C 0.9800 . ?
C28 H28A 0.9800 . ?
C28 H28B 0.9800 . ?
C28 H28C 0.9800 . ?
C14 H14 0.9500 . ?
C36 H36A 0.9800 . ?
C36 H36B 0.9800 . ?
C36 H36C 0.9800 . ?
C67 H67A 0.9800 . ?
C67 H67B 0.9800 . ?
C67 H67C 0.9800 . ?
C37 H37A 0.9800 . ?
C37 H37B 0.9800 . ?
C37 H37C 0.9800 . ?

loop_
_geom_torsion_atom_site_label_1
_geom_torsion_atom_site_label_2
_geom_torsion_atom_site_label_3
_geom_torsion_atom_site_label_4
_geom_torsion
_geom_torsion_site_symmetry_1
_geom_torsion_site_symmetry_2
_geom_torsion_site_symmetry_3
_geom_torsion_site_symmetry_4
_geom_torsion_publ_flag
Ga1 C10 C11 C20 -5.5(4) . . . . ?
Ga1 C10 C11 C12 174.1(2) . . . . ?
Ga1 C10 C15 C30 7.6(3) . . . . ?
Ga1 C10 C15 C14 -174.7(2) . . . . ?
Ga1 C40 C45 C60 -2.2(4) . . . . ?
Ga1 C40 C45 C44 176.6(2) . . . . ?
Ga1 C40 C41 C50 2.5(3) . . . . ?
Ga1 C40 C41 C42 -176.6(2) . . . . ?
C10 C11 C12 C13 0.3(4) . . . . ?
C10 C15 C14 C13 0.1(4) . . . . ?
C21 C20 C11 C10 -90.9(3) . . . . ?
C21 C20 C11 C12 89.5(3) . . . . ?
C21 C20 C25 C24 -0.5(4) . . . . ?
C21 C20 C25 C28 -179.2(3) . . . . ?
C40 C45 C60 C65 83.9(3) . . . . ?
C40 C45 C60 C61 -107.0(3) . . . . ?
C40 C45 C44 C43 -1.2(4) . . . . ?
C40 C41 C50 C51 -95.6(3) . . . . ?
C40 C41 C50 C55 91.1(3) . . . . ?
C40 C41 C42 C43 0.2(4) . . . . ?
C45 C40 C41 C50 176.4(2) . . . . ?
C45 C40 C41 C42 -2.7(4) . . . . ?
C45 C60 C65 C68 -7.4(4) . . . . ?
C45 C60 C65 C64 169.6(2) . . . . ?
C45 C60 C61 C66 4.8(4) . . . . ?
C45 C60 C61 C62 -171.6(2) . . . . ?
C45 C44 C43 C42 -1.3(4) . . . . ?
C20 C21 C22 C23 1.4(4) . . . . ?
C20 C11 C12 C13 179.9(3) . . . . ?
C20 C25 C24 C23 1.0(4) . . . . ?
C60 C45 C44 C43 177.7(2) . . . . ?
C60 C65 C64 C63 1.0(4) . . . . ?
C60 C61 C62 C63 2.8(4) . . . . ?
C41 C40 C45 C60 -175.6(2) . . . . ?
C41 C40 C45 C44 3.2(4) . . . . ?
C41 C50 C55 C58 6.3(4) . . . . ?
C41 C50 C55 C54 -178.5(2) . . . . ?
C11 C10 C15 C30 -178.0(2) . . . . ?
C11 C10 C15 C14 -0.4(4) . . . . ?
C11 C20 C25 C24 166.3(2) . . . . ?
C11 C20 C25 C28 -12.4(4) . . . . ?
C11 C12 C13 C14 -0.5(4) . . . . ?
C35 C34 C33 C32 3.6(4) . . . . ?
C35 C34 C33 C37 -177.1(3) . . . . ?
C35 C30 C31 C32 7.2(4) . . . . ?
C35 C30 C31 C36 -168.7(2) . . . . ?
C35 C30 C15 C10 -105.9(3) . . . . ?
C35 C30 C15 C14 76.4(3) . . . . ?
C38 C35 C34 C33 -177.5(3) . . . . ?
C38 C35 C30 C31 172.0(3) . . . . ?
C38 C35 C30 C15 -3.4(4) . . . . ?
C25 C20 C11 C10 102.2(3) . . . . ?
C25 C20 C11 C12 -77.4(3) . . . . ?
C34 C35 C30 C31 -7.4(4) . . . . ?
C34 C35 C30 C15 177.3(2) . . . . ?
C44 C45 C60 C65 -95.0(3) . . . . ?
C44 C45 C60 C61 74.1(3) . . . . ?
C44 C43 C42 C41 1.8(4) . . . . ?
C65 C60 C61 C66 174.0(2) . . . . ?
C65 C60 C61 C62 -2.5(4) . . . . ?
C26 C21 C20 C11 8.9(4) . . . . ?
C26 C21 C20 C25 175.7(3) . . . . ?
C26 C21 C22 C23 -174.9(3) . . . . ?
C61 C60 C65 C68 -176.4(2) . . . . ?
C61 C60 C65 C64 0.6(4) . . . . ?
C61 C62 C63 C64 -1.2(4) . . . . ?
C61 C62 C63 C67 -180.0(3) . . . . ?
C66 C61 C62 C63 -173.7(2) . . . . ?
C30 C35 C34 C33 1.9(4) . . . . ?
C30 C15 C14 C13 177.9(3) . . . . ?
C51 C50 C55 C58 -167.0(3) . . . . ?
C51 C50 C55 C54 8.1(4) . . . . ?
C31 C32 C33 C34 -3.8(4) . . . . ?
C31 C32 C33 C37 176.9(3) . . . . ?
C31 C30 C15 C10 78.7(3) . . . . ?
C31 C30 C15 C14 -99.1(3) . . . . ?
C52 C51 C50 C41 178.6(2) . . . . ?
C52 C51 C50 C55 -8.2(4) . . . . ?
C52 C53 C54 C55 -3.9(4) . . . . ?
C24 C23 C22 C21 -1.0(4) . . . . ?
C50 C41 C42 C43 -178.9(3) . . . . ?
C50 C51 C52 C53 2.1(4) . . . . ?
C50 C55 C54 C53 -2.1(4) . . . . ?
C22 C21 C20 C11 -167.4(2) . . . . ?
C22 C21 C20 C25 -0.6(4) . . . . ?
C22 C23 C24 C25 -0.2(4) . . . . ?
C62 C63 C64 C65 -0.7(4) . . . . ?
C12 C13 C14 C15 0.3(4) . . . . ?
C58 C55 C54 C53 173.0(3) . . . . ?
C15 C10 C11 C20 -179.4(2) . . . . ?
C15 C10 C11 C12 0.2(4) . . . . ?
C15 C30 C31 C32 -177.4(2) . . . . ?
C15 C30 C31 C36 6.8(4) . . . . ?
C42 C41 C50 C51 83.5(3) . . . . ?
C42 C41 C50 C55 -89.9(3) . . . . ?
C56 C51 C52 C53 -174.5(3) . . . . ?
C56 C51 C50 C41 -4.7(4) . . . . ?
C56 C51 C50 C55 168.5(3) . . . . ?
C54 C53 C52 C51 3.8(4) . . . . ?
C27 C23 C24 C25 178.6(3) . . . . ?
C27 C23 C22 C21 -179.9(3) . . . . ?
C33 C32 C31 C30 -1.6(4) . . . . ?
C33 C32 C31 C36 174.3(3) . . . . ?
C68 C65 C64 C63 178.1(3) . . . . ?
C57 C53 C52 C51 -176.5(3) . . . . ?
C57 C53 C54 C55 176.5(3) . . . . ?
C28 C25 C24 C23 179.7(3) . . . . ?
C67 C63 C64 C65 178.0(3) . . . . ?
